data_4127555
loop_
_publ_author_name
'Bour, James R.'
'Ferguson, Devin M.'
'McClain, Edward J.'
'Kampf, Jeff W.'
'Sanford, Melanie S.'

_publ_section_title
;
 Connecting Organometallic Ni(III) and Ni(IV): Reactions of
 Carbon-Centered Radicals with High-Valent Organonickel Complexes.
;
_journal_issue 22
_journal_name_full 'Journal of the American Chemical Society'
_journal_page_first 8914
_journal_page_last 8920
_journal_paper_doi 10.1021/jacs.9b02411
_journal_volume 141
_journal_year 2019
_chemical_formula_moiety 'C22 H21 B F8 N6 Ni'
_chemical_formula_sum 'C22 H21 B F8 N6 Ni'
_chemical_formula_weight 590.97
_space_group_crystal_system monoclinic
_space_group_IT_number 14
_space_group_name_Hall '-P 2yn'
_space_group_name_H-M_alt 'P 1 21/n 1'
_symmetry_space_group_name_Hall '-P 2yn'
_symmetry_space_group_name_H-M 'P 1 21/n 1'
_atom_sites_solution_hydrogens geom
_audit_creation_method SHELXL-2016/6
_cell_angle_alpha 90
_cell_angle_beta 96.6667(4)
_cell_angle_gamma 90
_cell_formula_units_Z 4
_cell_length_a 10.18015(5)
_cell_length_b 18.14258(9)
_cell_length_c 13.24800(6)
_cell_measurement_reflns_used 27038
_cell_measurement_temperature 85(2)
_cell_measurement_theta_max 69.0450
_cell_measurement_theta_min 4.1280
_cell_volume 2430.28(2)
_computing_cell_refinement 'CrysAlisPro 1.171.38.41 (Rigaku OD, 2015)'
_computing_data_collection 'CrysAlisPro 1.171.38.41 (Rigaku OD, 2015)'
_computing_data_reduction 'CrysAlisPro 1.171.38.41 (Rigaku OD, 2015)'
_computing_molecular_graphics 'Bruker SHELXTL'
_computing_publication_material 'Bruker SHELXTL'
_computing_structure_refinement 'SHELXL-2016/6 (Sheldrick, 2016)'
_computing_structure_solution 'SHELXT (Sheldrick, 2014)'
_diffrn_ambient_temperature 85(2)
_diffrn_measured_fraction_theta_full 0.999
_diffrn_measured_fraction_theta_max 0.995
_diffrn_measurement_device_type 'Rigaku Saturn 944+ CCD'
_diffrn_measurement_method '\w scans'
_diffrn_radiation_type CuK\a
_diffrn_radiation_wavelength 1.54184
_diffrn_reflns_av_R_equivalents 0.0621
_diffrn_reflns_av_unetI/netI 0.0256
_diffrn_reflns_Laue_measured_fraction_full 0.999
_diffrn_reflns_Laue_measured_fraction_max 0.995
_diffrn_reflns_limit_h_max 12
_diffrn_reflns_limit_h_min -12
_diffrn_reflns_limit_k_max 21
_diffrn_reflns_limit_k_min -22
_diffrn_reflns_limit_l_max 16
_diffrn_reflns_limit_l_min -15
_diffrn_reflns_number 36328
_diffrn_reflns_point_group_measured_fraction_full 0.999
_diffrn_reflns_point_group_measured_fraction_max 0.995
_diffrn_reflns_theta_full 67.684
_diffrn_reflns_theta_max 69.282
_diffrn_reflns_theta_min 4.150
_diffrn_source 'micro-focus rotating anode'
_exptl_absorpt_coefficient_mu 1.945
_exptl_absorpt_correction_T_max 1.00000
_exptl_absorpt_correction_T_min 0.80014
_exptl_absorpt_correction_type multi-scan
_exptl_absorpt_process_details
; 
CrysAlisPro 1.171.38.41 (Rigaku Oxford Diffraction, 2015) 
Empirical absorption correction using spherical harmonics, 
 implemented in SCALE3 ABSPACK scaling algorithm. 
;
_exptl_crystal_colour yellow
_exptl_crystal_density_diffrn 1.615
_exptl_crystal_description prism
_exptl_crystal_F_000 1200
_exptl_crystal_size_max 0.150
_exptl_crystal_size_mid 0.090
_exptl_crystal_size_min 0.090
_refine_diff_density_max 0.333
_refine_diff_density_min -0.470
_refine_diff_density_rms 0.075
_refine_ls_extinction_coef 0.00258(19)
_refine_ls_extinction_expression Fc^*^=kFc[1+0.001xFc^2^\l^3^/sin(2\q)]^-1/4^
_refine_ls_extinction_method 'SHELXL-2016/6 (Sheldrick 2016)'
_refine_ls_goodness_of_fit_ref 1.069
_refine_ls_hydrogen_treatment constr
_refine_ls_matrix_type full
_refine_ls_number_parameters 344
_refine_ls_number_reflns 4509
_refine_ls_number_restraints 0
_refine_ls_restrained_S_all 1.069
_refine_ls_R_factor_all 0.0336
_refine_ls_R_factor_gt 0.0332
_refine_ls_shift/su_max 0.001
_refine_ls_shift/su_mean 0.000
_refine_ls_structure_factor_coef Fsqd
_refine_ls_weighting_details 'w=1/[\s^2^(Fo^2^)+(0.0475P)^2^+1.3617P] where P=(Fo^2^+2Fc^2^)/3'
_refine_ls_weighting_scheme calc
_refine_ls_wR_factor_gt 0.0862
_refine_ls_wR_factor_ref 0.0865
_reflns_Friedel_coverage 0.000
_reflns_number_gt 4444
_reflns_number_total 4509
_reflns_threshold_expression 'I > 2\s(I)'
_cod_data_source_file ja9b02411_si_003.cif
_cod_data_source_block jrb4112
_cod_database_code 4127555
_shelx_shelxl_version_number 2016/6
_shelx_space_group_comment
; 
The symmetry employed for this shelxl refinement is uniquely defined 
by the following loop, which should always be used as a source of 
symmetry information in preference to the above space-group names. 
They are only intended as comments. 
;
_shelx_estimated_absorpt_t_min 0.759
_shelx_estimated_absorpt_t_max 0.844

loop_
_space_group_symop_operation_xyz
'x, y, z'
'-x+1/2, y+1/2, -z+1/2'
'-x, -y, -z'
'x-1/2, -y-1/2, z-1/2'

loop_
_atom_site_label
_atom_site_type_symbol
_atom_site_fract_x
_atom_site_fract_y
_atom_site_fract_z
_atom_site_U_iso_or_equiv
_atom_site_adp_type
_atom_site_occupancy
_atom_site_site_symmetry_order
_atom_site_calc_flag
_atom_site_refinement_flags_posn
_atom_site_refinement_flags_adp
Ni1 Ni 0.76327(2) 0.67087(2) 0.24516(2) 0.01528(11) Uani 1 1 d . .
F1 F 1.03309(9) 0.63982(5) 0.30491(7) 0.0241(2) Uani 1 1 d . .
F2 F 0.99958(9) 0.73455(5) 0.20578(7) 0.0239(2) Uani 1 1 d . .
F3 F 1.10000(9) 0.58805(5) 0.14102(7) 0.0247(2) Uani 1 1 d . .
F4 F 0.96059(9) 0.65568(5) 0.04451(7) 0.0230(2) Uani 1 1 d . .
F5 F 0.90677(9) 0.50755(5) 0.20225(7) 0.0238(2) Uani 1 1 d . .
F6 F 0.86825(9) 0.51820(5) 0.03781(7) 0.0236(2) Uani 1 1 d . .
F7 F 0.69190(9) 0.62275(5) 0.04994(6) 0.0213(2) Uani 1 1 d . .
F8 F 0.65485(9) 0.53699(5) 0.15675(7) 0.0230(2) Uani 1 1 d . .
N1 N 0.57098(13) 0.67149(7) 0.26223(10) 0.0176(3) Uani 1 1 d . .
N2 N 0.51418(12) 0.73769(7) 0.27842(10) 0.0188(3) Uani 1 1 d . .
N3 N 0.72316(12) 0.75927(7) 0.14353(10) 0.0183(3) Uani 1 1 d . .
N4 N 0.64967(13) 0.81512(7) 0.17730(10) 0.0192(3) Uani 1 1 d . .
N5 N 0.80682(12) 0.74713(7) 0.35122(9) 0.0176(3) Uani 1 1 d . .
N6 N 0.71580(12) 0.80080(7) 0.36184(10) 0.0187(3) Uani 1 1 d . .
C1 C 0.47694(15) 0.62020(9) 0.26580(11) 0.0205(3) Uani 1 1 d . .
H1 H 0.489279 0.568740 0.257582 0.025 Uiso 1 1 calc R U
C2 C 0.35851(16) 0.65348(10) 0.28332(12) 0.0241(3) Uani 1 1 d . .
H2 H 0.276251 0.630015 0.288945 0.029 Uiso 1 1 calc R U
C3 C 0.38611(15) 0.72771(10) 0.29077(12) 0.0235(3) Uani 1 1 d . .
H3 H 0.325072 0.765457 0.302617 0.028 Uiso 1 1 calc R U
C4 C 0.75560(15) 0.78077(9) 0.05327(11) 0.0199(3) Uani 1 1 d . .
H4 H 0.806712 0.752388 0.011903 0.024 Uiso 1 1 calc R U
C5 C 0.70444(16) 0.85037(9) 0.02795(12) 0.0227(3) Uani 1 1 d . .
H5 H 0.713528 0.878043 -0.031721 0.027 Uiso 1 1 calc R U
C6 C 0.63773(16) 0.87030(9) 0.10848(12) 0.0220(3) Uani 1 1 d . .
H6 H 0.591273 0.915201 0.114540 0.026 Uiso 1 1 calc R U
C7 C 0.90574(15) 0.75742(9) 0.42618(11) 0.0201(3) Uani 1 1 d . .
H7 H 0.983363 0.728055 0.436894 0.024 Uiso 1 1 calc R U
C8 C 0.87824(16) 0.81722(9) 0.48581(12) 0.0233(3) Uani 1 1 d . .
H8 H 0.931063 0.835988 0.543964 0.028 Uiso 1 1 calc R U
C9 C 0.75759(16) 0.84340(9) 0.44226(12) 0.0224(3) Uani 1 1 d . .
H9 H 0.711723 0.884611 0.465218 0.027 Uiso 1 1 calc R U
C10 C 0.95264(15) 0.66670(9) 0.22268(12) 0.0191(3) Uani 1 1 d . .
C11 C 0.97655(15) 0.61658(9) 0.13203(11) 0.0198(3) Uani 1 1 d . .
C12 C 0.87288(15) 0.55623(9) 0.12582(11) 0.0197(3) Uani 1 1 d . .
C13 C 0.74022(15) 0.59241(9) 0.14086(11) 0.0189(3) Uani 1 1 d . .
C14 C 0.78162(16) 0.59065(9) 0.35575(12) 0.0208(3) Uani 1 1 d . .
H14A H 0.730550 0.546852 0.329582 0.025 Uiso 1 1 calc R U
H14B H 0.875726 0.575916 0.368421 0.025 Uiso 1 1 calc R U
C15 C 0.73525(17) 0.61305(9) 0.45592(11) 0.0225(3) Uani 1 1 d . .
H15A H 0.649020 0.638692 0.443789 0.027 Uiso 1 1 calc R U
H15B H 0.800098 0.646917 0.493076 0.027 Uiso 1 1 calc R U
C16 C 0.72171(17) 0.54274(9) 0.51829(12) 0.0247(3) Uani 1 1 d . .
H16A H 0.658810 0.508871 0.479093 0.030 Uiso 1 1 calc R U
H16B H 0.808615 0.517732 0.529428 0.030 Uiso 1 1 calc R U
C17 C 0.67379(16) 0.55815(8) 0.62019(12) 0.0205(3) Uani 1 1 d . .
C18 C 0.75628(16) 0.54758(9) 0.70996(13) 0.0249(3) Uani 1 1 d . .
H18 H 0.844151 0.530623 0.707552 0.030 Uiso 1 1 calc R U
C19 C 0.71170(18) 0.56156(10) 0.80349(13) 0.0294(4) Uani 1 1 d . .
H19 H 0.769368 0.554301 0.864369 0.035 Uiso 1 1 calc R U
C20 C 0.58405(19) 0.58593(10) 0.80828(13) 0.0289(4) Uani 1 1 d . .
H20 H 0.553443 0.594893 0.872229 0.035 Uiso 1 1 calc R U
C21 C 0.50103(17) 0.59722(9) 0.71924(13) 0.0268(4) Uani 1 1 d . .
H21 H 0.413212 0.614140 0.722000 0.032 Uiso 1 1 calc R U
C22 C 0.54588(16) 0.58385(9) 0.62599(13) 0.0243(3) Uani 1 1 d . .
H22 H 0.488606 0.592338 0.565235 0.029 Uiso 1 1 calc R U
B1 B 0.59595(17) 0.80900(10) 0.28055(13) 0.0198(4) Uani 1 1 d . .
H1A H 0.541390 0.852975 0.294030 0.024 Uiso 1 1 calc R U

loop_
_atom_site_aniso_label
_atom_site_aniso_U_11
_atom_site_aniso_U_22
_atom_site_aniso_U_33
_atom_site_aniso_U_23
_atom_site_aniso_U_13
_atom_site_aniso_U_12
Ni1 0.01403(16) 0.01783(17) 0.01415(16) -0.00049(9) 0.00239(10) 0.00056(9)
F1 0.0168(4) 0.0364(5) 0.0183(4) -0.0019(4) -0.0008(3) 0.0055(4)
F2 0.0195(4) 0.0248(5) 0.0284(5) -0.0033(4) 0.0071(4) -0.0044(4)
F3 0.0176(4) 0.0325(5) 0.0245(5) -0.0033(4) 0.0048(4) 0.0065(4)
F4 0.0239(5) 0.0281(5) 0.0177(4) 0.0029(4) 0.0057(4) 0.0014(4)
F5 0.0290(5) 0.0229(5) 0.0197(4) 0.0027(3) 0.0040(4) 0.0063(4)
F6 0.0280(5) 0.0253(5) 0.0181(4) -0.0063(4) 0.0054(4) 0.0029(4)
F7 0.0221(5) 0.0254(5) 0.0156(4) -0.0006(3) -0.0010(3) 0.0022(4)
F8 0.0246(5) 0.0218(5) 0.0234(5) -0.0038(4) 0.0063(4) -0.0055(4)
N1 0.0170(6) 0.0187(7) 0.0172(6) -0.0004(5) 0.0023(5) 0.0000(5)
N2 0.0159(6) 0.0216(7) 0.0194(6) -0.0002(5) 0.0036(5) 0.0028(5)
N3 0.0169(6) 0.0200(6) 0.0182(6) -0.0008(5) 0.0029(5) 0.0008(5)
N4 0.0184(6) 0.0182(6) 0.0207(6) 0.0005(5) 0.0017(5) 0.0014(5)
N5 0.0158(6) 0.0194(6) 0.0178(6) -0.0001(5) 0.0033(5) 0.0009(5)
N6 0.0191(6) 0.0190(6) 0.0188(6) -0.0012(5) 0.0053(5) 0.0009(5)
C1 0.0205(8) 0.0234(8) 0.0179(7) -0.0005(6) 0.0036(6) -0.0036(6)
C2 0.0165(7) 0.0330(9) 0.0233(8) -0.0015(7) 0.0047(6) -0.0044(6)
C3 0.0162(7) 0.0318(9) 0.0230(8) -0.0003(6) 0.0048(6) 0.0023(6)
C4 0.0189(7) 0.0243(8) 0.0164(7) 0.0000(6) 0.0016(6) -0.0030(6)
C5 0.0254(8) 0.0232(8) 0.0184(7) 0.0025(6) -0.0012(6) -0.0045(6)
C6 0.0241(8) 0.0181(7) 0.0228(8) 0.0016(6) -0.0010(6) -0.0007(6)
C7 0.0182(7) 0.0253(8) 0.0167(7) -0.0008(6) 0.0020(6) -0.0029(6)
C8 0.0238(8) 0.0276(8) 0.0186(7) -0.0039(6) 0.0033(6) -0.0059(6)
C9 0.0257(8) 0.0211(8) 0.0215(8) -0.0057(6) 0.0080(6) -0.0034(6)
C10 0.0171(7) 0.0237(8) 0.0163(7) -0.0007(6) 0.0010(6) 0.0013(6)
C11 0.0168(7) 0.0257(8) 0.0173(7) 0.0015(6) 0.0037(6) 0.0044(6)
C12 0.0243(8) 0.0216(8) 0.0135(7) -0.0010(6) 0.0034(6) 0.0033(6)
C13 0.0180(7) 0.0216(7) 0.0170(7) 0.0009(6) 0.0011(6) -0.0004(6)
C14 0.0235(8) 0.0207(7) 0.0185(7) 0.0033(6) 0.0033(6) 0.0027(6)
C15 0.0306(8) 0.0212(8) 0.0162(7) 0.0010(6) 0.0046(6) 0.0011(6)
C16 0.0327(9) 0.0210(8) 0.0208(8) 0.0006(6) 0.0055(7) 0.0019(7)
C17 0.0263(8) 0.0164(7) 0.0193(7) 0.0017(6) 0.0043(6) -0.0017(6)
C18 0.0232(8) 0.0284(9) 0.0231(8) 0.0024(6) 0.0028(6) 0.0035(6)
C19 0.0334(9) 0.0354(9) 0.0183(8) 0.0022(7) -0.0016(7) 0.0037(8)
C20 0.0390(10) 0.0284(9) 0.0207(8) -0.0011(6) 0.0095(7) 0.0018(7)
C21 0.0241(8) 0.0252(8) 0.0321(9) 0.0023(7) 0.0074(7) 0.0045(7)
C22 0.0248(8) 0.0244(8) 0.0228(8) 0.0039(6) -0.0011(6) -0.0007(6)
B1 0.0185(8) 0.0198(8) 0.0216(8) -0.0006(7) 0.0037(7) 0.0020(7)

loop_
_atom_type_symbol
_atom_type_description
_atom_type_scat_dispersion_real
_atom_type_scat_dispersion_imag
_atom_type_scat_source
C C 0.0181 0.0091 'International Tables Vol C Tables 4.2.6.8 and 6.1.1.4'
H H 0.0000 0.0000 'International Tables Vol C Tables 4.2.6.8 and 6.1.1.4'
B B 0.0090 0.0039 'International Tables Vol C Tables 4.2.6.8 and 6.1.1.4'
N N 0.0311 0.0180 'International Tables Vol C Tables 4.2.6.8 and 6.1.1.4'
F F 0.0727 0.0534 'International Tables Vol C Tables 4.2.6.8 and 6.1.1.4'
Ni Ni -3.0029 0.5091 'International Tables Vol C Tables 4.2.6.8 and 6.1.1.4'

loop_
_geom_angle_atom_site_label_1
_geom_angle_atom_site_label_2
_geom_angle_atom_site_label_3
_geom_angle
C13 Ni1 N5 173.90(6)
C13 Ni1 C10 84.63(6)
N5 Ni1 C10 89.53(6)
C13 Ni1 N1 92.57(6)
N5 Ni1 N1 93.28(5)
C10 Ni1 N1 177.19(6)
C13 Ni1 C14 88.97(7)
N5 Ni1 C14 89.69(6)
C10 Ni1 C14 94.03(6)
N1 Ni1 C14 86.13(6)
C13 Ni1 N3 95.91(6)
N5 Ni1 N3 86.13(5)
C10 Ni1 N3 93.02(6)
N1 Ni1 N3 87.03(5)
C14 Ni1 N3 171.76(6)
C1 N1 N2 106.80(12)
C1 N1 Ni1 135.57(11)
N2 N1 Ni1 117.58(9)
C3 N2 N1 109.63(13)
C3 N2 B1 129.92(14)
N1 N2 B1 120.44(12)
C4 N3 N4 106.17(12)
C4 N3 Ni1 138.26(11)
N4 N3 Ni1 115.41(9)
C6 N4 N3 109.80(13)
C6 N4 B1 129.95(14)
N3 N4 B1 120.25(12)
C7 N5 N6 106.55(12)
C7 N5 Ni1 135.00(11)
N6 N5 Ni1 118.20(9)
C9 N6 N5 109.65(13)
C9 N6 B1 130.65(14)
N5 N6 B1 119.37(12)
N1 C1 C2 109.93(14)
N1 C1 H1 125.0
C2 C1 H1 125.0
C3 C2 C1 105.23(14)
C3 C2 H2 127.4
C1 C2 H2 127.4
N2 C3 C2 108.40(14)
N2 C3 H3 125.8
C2 C3 H3 125.8
N3 C4 C5 110.88(14)
N3 C4 H4 124.6
C5 C4 H4 124.6
C6 C5 C4 104.82(14)
C6 C5 H5 127.6
C4 C5 H5 127.6
N4 C6 C5 108.33(14)
N4 C6 H6 125.8
C5 C6 H6 125.8
N5 C7 C8 110.23(14)
N5 C7 H7 124.9
C8 C7 H7 124.9
C9 C8 C7 105.04(14)
C9 C8 H8 127.5
C7 C8 H8 127.5
N6 C9 C8 108.54(14)
N6 C9 H9 125.7
C8 C9 H9 125.7
F2 C10 F1 105.40(12)
F2 C10 C11 108.47(12)
F1 C10 C11 105.88(12)
F2 C10 Ni1 111.04(10)
F1 C10 Ni1 113.22(10)
C11 C10 Ni1 112.43(10)
F3 C11 F4 107.11(12)
F3 C11 C12 111.26(13)
F4 C11 C12 108.58(12)
F3 C11 C10 112.64(12)
F4 C11 C10 110.04(12)
C12 C11 C10 107.16(12)
F6 C12 F5 106.96(12)
F6 C12 C11 111.71(12)
F5 C12 C11 108.31(12)
F6 C12 C13 112.79(12)
F5 C12 C13 109.43(12)
C11 C12 C13 107.55(13)
F8 C13 F7 105.28(11)
F8 C13 C12 106.94(12)
F7 C13 C12 106.90(12)
F8 C13 Ni1 116.71(10)
F7 C13 Ni1 109.14(10)
C12 C13 Ni1 111.30(10)
C15 C14 Ni1 114.97(11)
C15 C14 H14A 108.5
Ni1 C14 H14A 108.5
C15 C14 H14B 108.5
Ni1 C14 H14B 108.5
H14A C14 H14B 107.5
C14 C15 C16 107.78(13)
C14 C15 H15A 110.2
C16 C15 H15A 110.2
C14 C15 H15B 110.2
C16 C15 H15B 110.2
H15A C15 H15B 108.5
C17 C16 C15 112.65(13)
C17 C16 H16A 109.1
C15 C16 H16A 109.1
C17 C16 H16B 109.1
C15 C16 H16B 109.1
H16A C16 H16B 107.8
C18 C17 C22 118.40(15)
C18 C17 C16 120.89(15)
C22 C17 C16 120.72(14)
C17 C18 C19 120.71(16)
C17 C18 H18 119.6
C19 C18 H18 119.6
C20 C19 C18 120.34(16)
C20 C19 H19 119.8
C18 C19 H19 119.8
C19 C20 C21 119.53(16)
C19 C20 H20 120.2
C21 C20 H20 120.2
C20 C21 C22 120.10(16)
C20 C21 H21 119.9
C22 C21 H21 119.9
C21 C22 C17 120.91(15)
C21 C22 H22 119.5
C17 C22 H22 119.5
N4 B1 N2 107.03(13)
N4 B1 N6 107.17(12)
N2 B1 N6 108.39(13)
N4 B1 H1A 111.3
N2 B1 H1A 111.3
N6 B1 H1A 111.3

loop_
_geom_bond_atom_site_label_1
_geom_bond_atom_site_label_2
_geom_bond_distance
Ni1 C13 1.9787(15)
Ni1 N5 1.9850(13)
Ni1 C10 1.9860(16)
Ni1 N1 1.9966(13)
Ni1 C14 2.0581(15)
Ni1 N3 2.1033(13)
F1 C10 1.3741(17)
F2 C10 1.3486(18)
F3 C11 1.3515(17)
F4 C11 1.3529(18)
F5 C12 1.3576(18)
F6 C12 1.3510(17)
F7 C13 1.3631(17)
F8 C13 1.3612(18)
N1 C1 1.340(2)
N1 N2 1.3608(18)
N2 C3 1.345(2)
N2 B1 1.537(2)
N3 C4 1.335(2)
N3 N4 1.3654(18)
N4 C6 1.350(2)
N4 B1 1.535(2)
N5 C7 1.343(2)
N5 N6 1.3626(18)
N6 C9 1.345(2)
N6 B1 1.538(2)
C1 C2 1.392(2)
C1 H1 0.9500
C2 C3 1.377(2)
C2 H2 0.9500
C3 H3 0.9500
C4 C5 1.392(2)
C4 H4 0.9500
C5 C6 1.378(2)
C5 H5 0.9500
C6 H6 0.9500
C7 C8 1.389(2)
C7 H7 0.9500
C8 C9 1.379(2)
C8 H8 0.9500
C9 H9 0.9500
C10 C11 1.548(2)
C11 C12 1.516(2)
C12 C13 1.535(2)
C14 C15 1.515(2)
C14 H14A 0.9900
C14 H14B 0.9900
C15 C16 1.535(2)
C15 H15A 0.9900
C15 H15B 0.9900
C16 C17 1.514(2)
C16 H16A 0.9900
C16 H16B 0.9900
C17 C18 1.387(2)
C17 C22 1.394(2)
C18 C19 1.392(2)
C18 H18 0.9500
C19 C20 1.381(3)
C19 H19 0.9500
C20 C21 1.384(3)
C20 H20 0.9500
C21 C22 1.387(2)
C21 H21 0.9500
C22 H22 0.9500
B1 H1A 1.0000

loop_
_geom_torsion_atom_site_label_1
_geom_torsion_atom_site_label_2
_geom_torsion_atom_site_label_3
_geom_torsion_atom_site_label_4
_geom_torsion
C1 N1 N2 C3 -0.66(16)
Ni1 N1 N2 C3 -178.41(10)
C1 N1 N2 B1 179.24(13)
Ni1 N1 N2 B1 1.49(17)
C4 N3 N4 C6 -0.20(16)
Ni1 N3 N4 C6 176.17(10)
C4 N3 N4 B1 -179.61(13)
Ni1 N3 N4 B1 -3.24(16)
C7 N5 N6 C9 -0.21(16)
Ni1 N5 N6 C9 174.87(10)
C7 N5 N6 B1 173.87(13)
Ni1 N5 N6 B1 -11.05(17)
N2 N1 C1 C2 0.61(17)
Ni1 N1 C1 C2 177.76(11)
N1 C1 C2 C3 -0.34(18)
N1 N2 C3 C2 0.46(18)
B1 N2 C3 C2 -179.43(14)
C1 C2 C3 N2 -0.08(18)
N4 N3 C4 C5 0.28(17)
Ni1 N3 C4 C5 -174.80(11)
N3 C4 C5 C6 -0.24(18)
N3 N4 C6 C5 0.06(17)
B1 N4 C6 C5 179.39(15)
C4 C5 C6 N4 0.11(17)
N6 N5 C7 C8 0.57(17)
Ni1 N5 C7 C8 -173.29(11)
N5 C7 C8 C9 -0.70(18)
N5 N6 C9 C8 -0.23(18)
B1 N6 C9 C8 -173.43(15)
C7 C8 C9 N6 0.56(18)
F2 C10 C11 F3 83.34(15)
F1 C10 C11 F3 -29.37(17)
Ni1 C10 C11 F3 -153.48(10)
F2 C10 C11 F4 -36.10(16)
F1 C10 C11 F4 -148.81(12)
Ni1 C10 C11 F4 87.08(13)
F2 C10 C11 C12 -153.98(12)
F1 C10 C11 C12 93.31(14)
Ni1 C10 C11 C12 -30.80(14)
F3 C11 C12 F6 -68.68(15)
F4 C11 C12 F6 48.95(16)
C10 C11 C12 F6 167.78(12)
F3 C11 C12 F5 48.87(15)
F4 C11 C12 F5 166.50(11)
C10 C11 C12 F5 -74.67(14)
F3 C11 C12 C13 167.04(12)
F4 C11 C12 C13 -75.32(14)
C10 C11 C12 C13 43.51(15)
F6 C12 C13 F8 69.04(15)
F5 C12 C13 F8 -49.89(15)
C11 C12 C13 F8 -167.34(11)
F6 C12 C13 F7 -43.33(17)
F5 C12 C13 F7 -162.25(11)
C11 C12 C13 F7 80.30(14)
F6 C12 C13 Ni1 -162.42(10)
F5 C12 C13 Ni1 78.65(13)
C11 C12 C13 Ni1 -38.80(14)
Ni1 C14 C15 C16 165.49(11)
C14 C15 C16 C17 -179.21(13)
C15 C16 C17 C18 -111.90(17)
C15 C16 C17 C22 67.6(2)
C22 C17 C18 C19 0.7(2)
C16 C17 C18 C19 -179.77(15)
C17 C18 C19 C20 0.3(3)
C18 C19 C20 C21 -0.7(3)
C19 C20 C21 C22 0.2(3)
C20 C21 C22 C17 0.8(3)
C18 C17 C22 C21 -1.2(2)
C16 C17 C22 C21 179.23(15)
C6 N4 B1 N2 124.74(16)
N3 N4 B1 N2 -55.99(17)
C6 N4 B1 N6 -119.16(17)
N3 N4 B1 N6 60.11(17)
C3 N2 B1 N4 -121.30(16)
N1 N2 B1 N4 58.82(17)
C3 N2 B1 N6 123.41(16)
N1 N2 B1 N6 -56.47(17)
C9 N6 B1 N4 119.73(17)
N5 N6 B1 N4 -52.92(17)
C9 N6 B1 N2 -125.08(16)
N5 N6 B1 N2 62.27(17)
